data_7022491
loop_
_publ_author_name
'Bailey, Philip J.'
'Rahman, Mahmudur'
'Parsons, Simon'
'Azhar, Muhammad R.'
'White, Fraser J.'

_publ_section_title
;
 Metalloligands containing aminofulvene-aldiminate (AFA) ligands and their
 bimetallic complexes.
;
_journal_issue 8
_journal_name_full 'Dalton transactions (Cambridge, England : 2003)'
_journal_page_first 2879
_journal_page_last 2886
_journal_paper_doi 10.1039/c2dt32804f
_journal_volume 42
_journal_year 2013
_chemical_compound_source 'Muhammed Rizwan Azhar'
_chemical_formula_moiety 'C31 H35 N2 Ru, C F3 O3 S'
_chemical_formula_sum 'C32 H35 F3 N2 O3 Ru S'
_chemical_formula_weight 685.75
_chemical_name_systematic
;
?
;
_space_group_IT_number 61
_symmetry_cell_setting orthorhombic
_symmetry_space_group_name_Hall '-P 2ac 2ab'
_symmetry_space_group_name_H-M 'P b c a'
_atom_sites_solution_hydrogens geom
_atom_sites_solution_primary direct
_atom_sites_solution_secondary difmap
_audit_creation_method SHELXL-97
_cell_angle_alpha 90.00
_cell_angle_beta 90.00
_cell_angle_gamma 90.00
_cell_formula_units_Z 8
_cell_length_a 14.3116(10)
_cell_length_b 19.3121(14)
_cell_length_c 22.0786(16)
_cell_measurement_reflns_used 9731
_cell_measurement_temperature 150(2)
_cell_measurement_theta_max 24.65
_cell_measurement_theta_min 2.3
_cell_volume 6102.2(8)
_computing_molecular_graphics Shelxp
_computing_publication_material 'Platon, encifer'
_computing_structure_refinement 'SHELXL-97 (Sheldrick, 2008)'
_computing_structure_solution 'Shelxs Sheldrick'
_diffrn_ambient_temperature 150(2)
_diffrn_measured_fraction_theta_full 0.999
_diffrn_measured_fraction_theta_max 0.999
_diffrn_measurement_device_type 'Bruker Smart Apex CCD'
_diffrn_measurement_method 'Phi and Omega scans'
_diffrn_radiation_monochromator graphite
_diffrn_radiation_source 'fine-focus sealed tube'
_diffrn_radiation_type MoK\a
_diffrn_radiation_wavelength 0.71073
_diffrn_reflns_av_R_equivalents 0.0430
_diffrn_reflns_av_sigmaI/netI 0.0245
_diffrn_reflns_limit_h_max 16
_diffrn_reflns_limit_h_min -16
_diffrn_reflns_limit_k_max 22
_diffrn_reflns_limit_k_min -22
_diffrn_reflns_limit_l_max 25
_diffrn_reflns_limit_l_min -25
_diffrn_reflns_number 55411
_diffrn_reflns_theta_full 24.71
_diffrn_reflns_theta_max 24.71
_diffrn_reflns_theta_min 1.84
_exptl_absorpt_coefficient_mu 0.636
_exptl_absorpt_correction_T_max 0.9239
_exptl_absorpt_correction_T_min 0.7813
_exptl_absorpt_correction_type multi-scan
_exptl_absorpt_process_details SADABS
_exptl_crystal_colour orange
_exptl_crystal_density_diffrn 1.493
_exptl_crystal_density_method 'not measured'
_exptl_crystal_description plate
_exptl_crystal_F_000 2816
_exptl_crystal_recrystallization_method 'slow evaporation of DCM/ether solution'
_exptl_crystal_size_max 0.55
_exptl_crystal_size_mid 0.23
_exptl_crystal_size_min 0.13
_refine_diff_density_max 0.959
_refine_diff_density_min -0.748
_refine_diff_density_rms 0.087
_refine_ls_extinction_method none
_refine_ls_goodness_of_fit_ref 1.218
_refine_ls_hydrogen_treatment mixed
_refine_ls_matrix_type full
_refine_ls_number_parameters 387
_refine_ls_number_reflns 5199
_refine_ls_number_restraints 0
_refine_ls_restrained_S_all 1.218
_refine_ls_R_factor_all 0.0643
_refine_ls_R_factor_gt 0.0580
_refine_ls_shift/su_max 0.001
_refine_ls_shift/su_mean 0.000
_refine_ls_structure_factor_coef Fsqd
_refine_ls_weighting_details 'calc w=1/[\s^2^(Fo^2^)+(0.0503P)^2^+15.2474P] where P=(Fo^2^+2Fc^2^)/3'
_refine_ls_weighting_scheme calc
_refine_ls_wR_factor_gt 0.1351
_refine_ls_wR_factor_ref 0.1383
_reflns_number_gt 4705
_reflns_number_total 5199
_reflns_threshold_expression >2sigma(I)
_cod_data_source_file c2dt32804f.txt
_cod_data_source_block pb9006
_cod_database_code 7022491

loop_
_symmetry_equiv_pos_as_xyz
'x, y, z'
'-x+1/2, -y, z+1/2'
'-x, y+1/2, -z+1/2'
'x+1/2, -y+1/2, -z'
'-x, -y, -z'
'x-1/2, y, -z-1/2'
'x, -y-1/2, z-1/2'
'-x-1/2, y-1/2, z'

loop_
_atom_site_label
_atom_site_type_symbol
_atom_site_fract_x
_atom_site_fract_y
_atom_site_fract_z
_atom_site_U_iso_or_equiv
_atom_site_adp_type
_atom_site_occupancy
_atom_site_symmetry_multiplicity
_atom_site_calc_flag
_atom_site_refinement_flags
Ru1 Ru 0.60981(2) 0.10943(2) 0.703130(16) 0.03254(15) Uani 1 1 d .
C1A C 0.4835(3) 0.1220(3) 0.8175(2) 0.0385(12) Uani 1 1 d .
H1A H 0.4923 0.1673 0.8332 0.046 Uiso 1 1 calc R
C2A C 0.4786(3) 0.1141(2) 0.7529(2) 0.0349(10) Uani 1 1 d .
C3A C 0.4835(3) 0.1716(3) 0.7130(2) 0.0446(13) Uani 1 1 d .
H3A H 0.4842 0.2188 0.7252 0.054 Uiso 1 1 calc R
C4A C 0.4871(3) 0.1480(3) 0.6526(3) 0.0506(14) Uani 1 1 d .
H4A H 0.4906 0.1762 0.6174 0.061 Uiso 1 1 calc R
C5A C 0.4847(3) 0.0747(3) 0.6538(2) 0.0433(12) Uani 1 1 d .
H5A H 0.4856 0.0455 0.6191 0.052 Uiso 1 1 calc R
C6A C 0.4805(3) 0.0512(2) 0.7155(2) 0.0334(10) Uani 1 1 d .
C7A C 0.4742(3) -0.0204(3) 0.7325(2) 0.0368(11) Uani 1 1 d .
H7A H 0.4807 -0.0541 0.7014 0.044 Uiso 1 1 calc R
N11A N 0.4769(3) 0.0719(2) 0.85550(18) 0.0373(9) Uani 1 1 d .
H11 H 0.476(4) 0.030(3) 0.843(2) 0.045 Uiso 1 1 d .
C12A C 0.4874(4) 0.0820(3) 0.9213(2) 0.0484(13) Uani 1 1 d .
H12A H 0.4446 0.0502 0.9428 0.058 Uiso 1 1 calc R
H12B H 0.4691 0.1300 0.9318 0.058 Uiso 1 1 calc R
C13A C 0.5852(4) 0.0694(3) 0.9426(2) 0.0442(12) Uani 1 1 d .
C14A C 0.6389(4) 0.1239(3) 0.9644(2) 0.0545(15) Uani 1 1 d .
H14A H 0.6129 0.1691 0.9673 0.065 Uiso 1 1 calc R
C15A C 0.7311(4) 0.1124(4) 0.9821(3) 0.0628(17) Uani 1 1 d .
H15A H 0.7673 0.1491 0.9984 0.075 Uiso 1 1 calc R
C16A C 0.7697(4) 0.0472(4) 0.9757(3) 0.0627(17) Uani 1 1 d .
H16A H 0.8333 0.0396 0.9862 0.075 Uiso 1 1 calc R
C17A C 0.7168(4) -0.0063(3) 0.9544(3) 0.0593(16) Uani 1 1 d .
H17A H 0.7434 -0.0511 0.9506 0.071 Uiso 1 1 calc R
C18A C 0.6244(4) 0.0046(3) 0.9383(2) 0.0513(14) Uani 1 1 d .
H18A H 0.5878 -0.0331 0.9241 0.062 Uiso 1 1 calc R
N71A N 0.4606(3) -0.0419(2) 0.78623(18) 0.0395(10) Uani 1 1 d .
C72A C 0.4470(5) -0.1171(3) 0.7958(2) 0.0525(14) Uani 1 1 d .
H72A H 0.4535 -0.1417 0.7566 0.063 Uiso 1 1 calc R
H72B H 0.3830 -0.1256 0.8112 0.063 Uiso 1 1 calc R
C73A C 0.5173(4) -0.1453(2) 0.8403(2) 0.0447(13) Uani 1 1 d .
C74A C 0.4904(5) -0.1654(3) 0.8985(2) 0.0561(15) Uani 1 1 d .
H74A H 0.4270 -0.1612 0.9107 0.067 Uiso 1 1 calc R
C75A C 0.5563(6) -0.1913(3) 0.9383(3) 0.0660(18) Uani 1 1 d .
H75A H 0.5376 -0.2058 0.9776 0.079 Uiso 1 1 calc R
C76A C 0.6476(6) -0.1963(3) 0.9218(3) 0.0680(19) Uani 1 1 d .
H76A H 0.6922 -0.2137 0.9497 0.082 Uiso 1 1 calc R
C77A C 0.6758(5) -0.1763(3) 0.8645(3) 0.0653(17) Uani 1 1 d .
H77A H 0.7397 -0.1791 0.8531 0.078 Uiso 1 1 calc R
C78A C 0.6093(4) -0.1518(3) 0.8238(3) 0.0529(14) Uani 1 1 d .
H78A H 0.6279 -0.1394 0.7839 0.063 Uiso 1 1 calc R
C1B C 0.7344(3) 0.1283(3) 0.7573(2) 0.0372(11) Uani 1 1 d .
C2B C 0.7360(3) 0.1728(3) 0.7054(2) 0.0375(11) Uani 1 1 d .
C3B C 0.7370(3) 0.1287(3) 0.6524(2) 0.0353(11) Uani 1 1 d .
C4B C 0.7361(3) 0.0583(3) 0.6725(2) 0.0372(11) Uani 1 1 d .
C5B C 0.7343(3) 0.0582(3) 0.7373(2) 0.0373(11) Uani 1 1 d .
C11B C 0.7348(3) 0.1516(3) 0.8223(2) 0.0492(14) Uani 1 1 d .
H11A H 0.6962 0.1932 0.8265 0.074 Uiso 1 1 calc R
H11B H 0.7990 0.1620 0.8348 0.074 Uiso 1 1 calc R
H11C H 0.7095 0.1147 0.8480 0.074 Uiso 1 1 calc R
C21B C 0.7414(4) 0.2491(3) 0.7060(2) 0.0488(13) Uani 1 1 d .
H21A H 0.7155 0.2675 0.6682 0.073 Uiso 1 1 calc R
H21B H 0.8069 0.2634 0.7099 0.073 Uiso 1 1 calc R
H21C H 0.7055 0.2670 0.7404 0.073 Uiso 1 1 calc R
C31B C 0.7404(4) 0.1538(3) 0.5881(2) 0.0497(13) Uani 1 1 d .
H31A H 0.6979 0.1931 0.5832 0.075 Uiso 1 1 calc R
H31B H 0.7215 0.1163 0.5608 0.075 Uiso 1 1 calc R
H31C H 0.8043 0.1683 0.5782 0.075 Uiso 1 1 calc R
C41B C 0.7405(4) -0.0044(3) 0.6327(3) 0.0540(14) Uani 1 1 d .
H41A H 0.7083 -0.0430 0.6525 0.081 Uiso 1 1 calc R
H41B H 0.8060 -0.0170 0.6257 0.081 Uiso 1 1 calc R
H41C H 0.7103 0.0057 0.5939 0.081 Uiso 1 1 calc R
C51B C 0.7337(4) -0.0044(3) 0.7773(3) 0.0540(15) Uani 1 1 d .
H51A H 0.7226 -0.0458 0.7526 0.081 Uiso 1 1 calc R
H51B H 0.6840 0.0001 0.8075 0.081 Uiso 1 1 calc R
H51C H 0.7941 -0.0086 0.7978 0.081 Uiso 1 1 calc R
S1S S 0.47810(11) 0.18752(7) 0.38472(7) 0.0538(4) Uani 1 1 d .
O1S O 0.5479(4) 0.2098(3) 0.3427(2) 0.0959(17) Uani 1 1 d .
O2S O 0.4362(4) 0.2431(2) 0.4167(2) 0.0888(16) Uani 1 1 d .
O3S O 0.4185(3) 0.1361(2) 0.3607(3) 0.0901(17) Uani 1 1 d .
C2S C 0.5420(6) 0.1428(4) 0.4412(3) 0.077(2) Uani 1 1 d .
F1S F 0.5889(4) 0.0898(2) 0.4179(3) 0.122(2) Uani 1 1 d .
F2S F 0.6067(4) 0.1839(3) 0.4663(2) 0.124(2) Uani 1 1 d .
F3S F 0.4906(5) 0.1222(3) 0.4864(3) 0.157(3) Uani 1 1 d .

loop_
_atom_site_aniso_label
_atom_site_aniso_U_11
_atom_site_aniso_U_22
_atom_site_aniso_U_33
_atom_site_aniso_U_23
_atom_site_aniso_U_13
_atom_site_aniso_U_12
Ru1 0.0180(2) 0.0434(2) 0.0363(2) 0.00301(17) -0.00091(15) -0.00111(15)
C1A 0.014(2) 0.044(3) 0.057(3) -0.009(2) 0.004(2) 0.005(2)
C2A 0.013(2) 0.041(3) 0.050(3) 0.001(2) 0.0006(19) -0.0009(19)
C3A 0.022(2) 0.046(3) 0.066(4) 0.013(3) 0.001(2) 0.003(2)
C4A 0.023(3) 0.066(4) 0.063(4) 0.027(3) -0.008(2) -0.005(2)
C5A 0.027(3) 0.063(3) 0.040(3) 0.003(2) -0.007(2) -0.007(2)
C6A 0.016(2) 0.047(3) 0.037(3) 0.004(2) -0.0043(18) -0.005(2)
C7A 0.027(2) 0.044(3) 0.040(3) -0.008(2) -0.001(2) -0.002(2)
N11A 0.031(2) 0.038(2) 0.042(2) -0.005(2) 0.0057(18) 0.0008(19)
C12A 0.045(3) 0.059(3) 0.041(3) -0.007(2) 0.011(2) 0.001(3)
C13A 0.045(3) 0.056(3) 0.032(3) -0.002(2) 0.009(2) -0.001(3)
C14A 0.060(4) 0.063(4) 0.041(3) -0.006(3) 0.009(3) -0.006(3)
C15A 0.058(4) 0.085(5) 0.045(3) -0.002(3) -0.005(3) -0.020(3)
C16A 0.055(4) 0.090(5) 0.043(3) 0.012(3) -0.007(3) 0.008(4)
C17A 0.066(4) 0.062(4) 0.050(3) 0.010(3) 0.001(3) 0.012(3)
C18A 0.059(4) 0.057(3) 0.038(3) -0.001(3) 0.004(3) -0.001(3)
N71A 0.038(2) 0.038(2) 0.043(2) -0.0021(18) -0.0005(18) -0.0021(18)
C72A 0.070(4) 0.037(3) 0.050(3) -0.003(2) 0.001(3) -0.008(3)
C73A 0.059(4) 0.030(3) 0.045(3) -0.007(2) 0.004(3) 0.003(2)
C74A 0.081(4) 0.042(3) 0.045(3) -0.007(2) 0.014(3) 0.004(3)
C75A 0.113(6) 0.047(3) 0.038(3) 0.000(3) 0.004(4) 0.007(4)
C76A 0.099(6) 0.043(3) 0.062(4) -0.006(3) -0.023(4) 0.015(3)
C77A 0.066(4) 0.045(3) 0.085(5) -0.015(3) -0.001(4) 0.010(3)
C78A 0.068(4) 0.037(3) 0.054(3) -0.005(3) 0.005(3) 0.004(3)
C1B 0.012(2) 0.060(3) 0.040(3) 0.001(2) -0.0026(18) -0.003(2)
C2B 0.019(2) 0.049(3) 0.045(3) 0.000(2) 0.002(2) 0.000(2)
C3B 0.019(2) 0.051(3) 0.036(2) 0.001(2) 0.0024(19) -0.004(2)
C4B 0.021(2) 0.043(3) 0.047(3) -0.001(2) 0.000(2) 0.000(2)
C5B 0.017(2) 0.050(3) 0.044(3) 0.004(2) 0.004(2) 0.004(2)
C11B 0.025(3) 0.082(4) 0.041(3) -0.007(3) -0.001(2) -0.001(3)
C21B 0.032(3) 0.050(3) 0.064(3) -0.004(3) 0.001(3) -0.001(2)
C31B 0.041(3) 0.063(4) 0.046(3) 0.007(3) 0.005(2) -0.001(3)
C41B 0.042(3) 0.056(3) 0.064(4) -0.009(3) 0.011(3) -0.003(3)
C51B 0.030(3) 0.069(4) 0.063(3) 0.024(3) 0.007(3) 0.005(3)
S1S 0.0627(10) 0.0435(7) 0.0552(8) -0.0063(6) -0.0159(7) 0.0055(7)
O1S 0.126(5) 0.097(4) 0.066(3) 0.011(3) 0.019(3) -0.018(3)
O2S 0.106(4) 0.067(3) 0.093(3) -0.032(3) -0.024(3) 0.033(3)
O3S 0.057(3) 0.071(3) 0.142(5) -0.042(3) -0.038(3) 0.011(2)
C2S 0.090(5) 0.064(4) 0.076(5) -0.003(4) -0.018(4) 0.017(4)
F1S 0.122(4) 0.089(3) 0.156(5) -0.019(3) -0.061(4) 0.057(3)
F2S 0.120(4) 0.134(4) 0.119(4) -0.023(3) -0.077(3) 0.019(3)
F3S 0.210(7) 0.162(5) 0.099(4) 0.076(4) 0.017(4) -0.024(5)

loop_
_atom_type_symbol
_atom_type_description
_atom_type_scat_dispersion_real
_atom_type_scat_dispersion_imag
_atom_type_scat_source
C C 0.0033 0.0016 'International Tables Vol C Tables 4.2.6.8 and 6.1.1.4'
H H 0.0000 0.0000 'International Tables Vol C Tables 4.2.6.8 and 6.1.1.4'
N N 0.0061 0.0033 'International Tables Vol C Tables 4.2.6.8 and 6.1.1.4'
O O 0.0106 0.0060 'International Tables Vol C Tables 4.2.6.8 and 6.1.1.4'
F F 0.0171 0.0103 'International Tables Vol C Tables 4.2.6.8 and 6.1.1.4'
S S 0.1246 0.1234 'International Tables Vol C Tables 4.2.6.8 and 6.1.1.4'
Ru Ru -1.2594 0.8363 'International Tables Vol C Tables 4.2.6.8 and 6.1.1.4'

loop_
_geom_angle_atom_site_label_1
_geom_angle_atom_site_label_2
_geom_angle_atom_site_label_3
_geom_angle
C4B Ru1 C3B 38.50(18)
C4B Ru1 C5B 38.48(18)
C3B Ru1 C5B 64.50(17)
C4B Ru1 C1B 64.17(18)
C3B Ru1 C1B 64.40(18)
C5B Ru1 C1B 38.19(18)
C4B Ru1 C2A 153.52(18)
C3B Ru1 C2A 167.71(18)
C5B Ru1 C2A 123.39(18)
C1B Ru1 C2A 114.96(18)
C4B Ru1 C3A 166.68(19)
C3B Ru1 C3A 130.75(18)
C5B Ru1 C3A 153.55(19)
C1B Ru1 C3A 122.1(2)
C2A Ru1 C3A 38.02(18)
C4B Ru1 C2B 64.68(18)
C3B Ru1 C2B 38.85(17)
C5B Ru1 C2B 64.47(18)
C1B Ru1 C2B 38.39(18)
C2A Ru1 C2B 132.77(18)
C3A Ru1 C2B 112.01(19)
C4B Ru1 C6A 120.80(18)
C3B Ru1 C6A 149.85(18)
C5B Ru1 C6A 114.66(18)
C1B Ru1 C6A 135.35(17)
C2A Ru1 C6A 39.33(17)
C3A Ru1 C6A 64.41(19)
C2B Ru1 C6A 171.01(17)
C4B Ru1 C5A 112.67(19)
C3B Ru1 C5A 118.64(18)
C5B Ru1 C5A 134.4(2)
C1B Ru1 C5A 171.49(19)
C2A Ru1 C5A 63.95(19)
C3A Ru1 C5A 62.8(2)
C2B Ru1 C5A 148.83(18)
C6A Ru1 C5A 38.30(17)
C4B Ru1 C4A 131.2(2)
C3B Ru1 C4A 110.40(19)
C5B Ru1 C4A 168.6(2)
C1B Ru1 C4A 150.7(2)
C2A Ru1 C4A 63.6(2)
C3A Ru1 C4A 37.5(2)
C2B Ru1 C4A 118.71(19)
C6A Ru1 C4A 64.07(18)
C5A Ru1 C4A 37.5(2)
N11A C1A C2A 124.4(5)
N11A C1A H1A 117.8
C2A C1A H1A 117.8
C3A C2A C1A 122.0(5)
C3A C2A C6A 107.3(4)
C1A C2A C6A 130.2(4)
C3A C2A Ru1 71.1(3)
C1A C2A Ru1 117.6(3)
C6A C2A Ru1 70.5(2)
C4A C3A C2A 109.6(5)
C4A C3A Ru1 72.3(3)
C2A C3A Ru1 70.8(3)
C4A C3A H3A 125.2
C2A C3A H3A 125.2
Ru1 C3A H3A 123.2
C3A C4A C5A 107.8(5)
C3A C4A Ru1 70.2(3)
C5A C4A Ru1 71.0(3)
C3A C4A H4A 126.1
C5A C4A H4A 126.1
Ru1 C4A H4A 124.4
C4A C5A C6A 109.4(5)
C4A C5A Ru1 71.6(3)
C6A C5A Ru1 70.1(3)
C4A C5A H5A 125.3
C6A C5A H5A 125.3
Ru1 C5A H5A 124.6
C7A C6A C5A 123.5(4)
C7A C6A C2A 130.5(4)
C5A C6A C2A 105.9(4)
C7A C6A Ru1 125.6(3)
C5A C6A Ru1 71.6(3)
C2A C6A Ru1 70.1(2)
N71A C7A C6A 124.6(4)
N71A C7A H7A 117.7
C6A C7A H7A 117.7
C1A N11A C12A 122.4(4)
C1A N11A H11 119(4)
C12A N11A H11 117(4)
N11A C12A C13A 112.5(4)
N11A C12A H12A 109.1
C13A C12A H12A 109.1
N11A C12A H12B 109.1
C13A C12A H12B 109.1
H12A C12A H12B 107.8
C18A C13A C14A 119.2(5)
C18A C13A C12A 120.6(5)
C14A C13A C12A 120.2(5)
C13A C14A C15A 119.9(6)
C13A C14A H14A 120.0
C15A C14A H14A 120.0
C16A C15A C14A 119.8(6)
C16A C15A H15A 120.1
C14A C15A H15A 120.1
C17A C16A C15A 120.1(6)
C17A C16A H16A 119.9
C15A C16A H16A 119.9
C16A C17A C18A 120.3(6)
C16A C17A H17A 119.9
C18A C17A H17A 119.9
C13A C18A C17A 120.7(6)
C13A C18A H18A 119.7
C17A C18A H18A 119.7
C7A N71A C72A 118.3(4)
N71A C72A C73A 111.0(4)
N71A C72A H72A 109.4
C73A C72A H72A 109.4
N71A C72A H72B 109.4
C73A C72A H72B 109.4
H72A C72A H72B 108.0
C78A C73A C74A 119.0(6)
C78A C73A C72A 120.0(5)
C74A C73A C72A 121.0(5)
C75A C74A C73A 119.8(6)
C75A C74A H74A 120.1
C73A C74A H74A 120.1
C76A C75A C74A 120.7(6)
C76A C75A H75A 119.7
C74A C75A H75A 119.7
C75A C76A C77A 120.4(6)
C75A C76A H76A 119.8
C77A C76A H76A 119.8
C76A C77A C78A 119.1(6)
C76A C77A H77A 120.5
C78A C77A H77A 120.5
C73A C78A C77A 121.0(6)
C73A C78A H78A 119.5
C77A C78A H78A 119.5
C5B C1B C2B 108.8(4)
C5B C1B C11B 125.5(5)
C2B C1B C11B 125.7(5)
C5B C1B Ru1 70.8(3)
C2B C1B Ru1 71.0(3)
C11B C1B Ru1 125.3(3)
C1B C2B C3B 107.0(4)
C1B C2B C21B 126.3(5)
C3B C2B C21B 126.5(5)
C1B C2B Ru1 70.6(3)
C3B C2B Ru1 70.1(3)
C21B C2B Ru1 127.2(3)
C4B C3B C2B 108.0(4)
C4B C3B C31B 126.9(4)
C2B C3B C31B 125.1(4)
C4B C3B Ru1 70.7(3)
C2B C3B Ru1 71.1(3)
C31B C3B Ru1 124.9(3)
C3B C4B C5B 108.2(4)
C3B C4B C41B 125.9(4)
C5B C4B C41B 125.9(5)
C3B C4B Ru1 70.8(3)
C5B C4B Ru1 71.0(3)
C41B C4B Ru1 125.9(3)
C1B C5B C4B 108.0(4)
C1B C5B C51B 125.9(5)
C4B C5B C51B 126.2(5)
C1B C5B Ru1 71.1(3)
C4B C5B Ru1 70.5(3)
C51B C5B Ru1 124.6(3)
C1B C11B H11A 109.5
C1B C11B H11B 109.5
H11A C11B H11B 109.5
C1B C11B H11C 109.5
H11A C11B H11C 109.5
H11B C11B H11C 109.5
C2B C21B H21A 109.5
C2B C21B H21B 109.5
H21A C21B H21B 109.5
C2B C21B H21C 109.5
H21A C21B H21C 109.5
H21B C21B H21C 109.5
C3B C31B H31A 109.5
C3B C31B H31B 109.5
H31A C31B H31B 109.5
C3B C31B H31C 109.5
H31A C31B H31C 109.5
H31B C31B H31C 109.5
C4B C41B H41A 109.5
C4B C41B H41B 109.5
H41A C41B H41B 109.5
C4B C41B H41C 109.5
H41A C41B H41C 109.5
H41B C41B H41C 109.5
C5B C51B H51A 109.5
C5B C51B H51B 109.5
H51A C51B H51B 109.5
C5B C51B H51C 109.5
H51A C51B H51C 109.5
H51B C51B H51C 109.5
O3S S1S O2S 117.7(3)
O3S S1S O1S 112.9(3)
O2S S1S O1S 113.0(3)
O3S S1S C2S 103.5(3)
O2S S1S C2S 103.7(3)
O1S S1S C2S 104.1(4)
F3S C2S F1S 110.3(7)
F3S C2S F2S 104.7(7)
F1S C2S F2S 105.6(6)
F3S C2S S1S 113.4(6)
F1S C2S S1S 111.3(5)
F2S C2S S1S 111.1(5)

loop_
_geom_bond_atom_site_label_1
_geom_bond_atom_site_label_2
_geom_bond_distance
Ru1 C4B 2.167(5)
Ru1 C3B 2.169(4)
Ru1 C5B 2.173(4)
Ru1 C1B 2.177(4)
Ru1 C2A 2.177(4)
Ru1 C3A 2.181(5)
Ru1 C2B 2.182(5)
Ru1 C6A 2.183(4)
Ru1 C5A 2.201(5)
Ru1 C4A 2.209(5)
C1A N11A 1.284(6)
C1A C2A 1.437(7)
C1A H1A 0.9500
C2A C3A 1.420(7)
C2A C6A 1.467(7)
C3A C4A 1.411(8)
C3A H3A 0.9500
C4A C5A 1.416(8)
C4A H4A 0.9500
C5A C6A 1.438(7)
C5A H5A 0.9500
C6A C7A 1.436(7)
C7A N71A 1.272(6)
C7A H7A 0.9500
N11A C12A 1.474(6)
N11A H11 0.85(5)
C12A C13A 1.495(8)
C12A H12A 0.9900
C12A H12B 0.9900
C13A C18A 1.374(8)
C13A C14A 1.392(8)
C14A C15A 1.394(9)
C14A H14A 0.9500
C15A C16A 1.381(9)
C15A H15A 0.9500
C16A C17A 1.364(9)
C16A H16A 0.9500
C17A C18A 1.386(8)
C17A H17A 0.9500
C18A H18A 0.9500
N71A C72A 1.481(6)
C72A C73A 1.510(8)
C72A H72A 0.9900
C72A H72B 0.9900
C73A C78A 1.372(8)
C73A C74A 1.395(7)
C74A C75A 1.383(9)
C74A H74A 0.9500
C75A C76A 1.361(10)
C75A H75A 0.9500
C76A C77A 1.383(9)
C76A H76A 0.9500
C77A C78A 1.391(8)
C77A H77A 0.9500
C78A H78A 0.9500
C1B C5B 1.423(7)
C1B C2B 1.433(7)
C1B C11B 1.505(7)
C2B C3B 1.447(7)
C2B C21B 1.476(7)
C3B C4B 1.430(7)
C3B C31B 1.502(7)
C4B C5B 1.430(7)
C4B C41B 1.499(7)
C5B C51B 1.497(7)
C11B H11A 0.9800
C11B H11B 0.9800
C11B H11C 0.9800
C21B H21A 0.9800
C21B H21B 0.9800
C21B H21C 0.9800
C31B H31A 0.9800
C31B H31B 0.9800
C31B H31C 0.9800
C41B H41A 0.9800
C41B H41B 0.9800
C41B H41C 0.9800
C51B H51A 0.9800
C51B H51B 0.9800
C51B H51C 0.9800
S1S O3S 1.412(5)
S1S O2S 1.418(4)
S1S O1S 1.430(5)
S1S C2S 1.772(7)
C2S F3S 1.302(9)
C2S F1S 1.328(8)
C2S F2S 1.340(8)
